data_2003179
loop_
_publ_author_name
'Chiaroni, Ang\`ele'
'Deyine, Abdallah'
'Griffard-Brunet, Dominique'
'Langlois, Nicole'
'Riche, Claude'

_publ_section_title
;
(3aS,3bR,6R,7aR)-2-Benzyl-1,2,3a,3b,4,7a-hexahydro-6-phenyl-3,5-dioxa-
2,6a-diazacyclopenta[a]pentalen-7-one
;
_journal_coden_ASTM ACSCEE
_journal_issue 1
_journal_name_full
;
 Acta Crystallographica, Section C: Crystal Structure Communications
;
_journal_page_first 91
_journal_page_last 93
_journal_paper_doi 10.1107/S0108270194007316
_journal_volume 51
_journal_year 1995
_chemical_formula_moiety 'C20 H20 N2 O3'
_chemical_formula_sum 'C20 H20 N2 O3'
_chemical_formula_weight 336.39
_space_group_IT_number 19
_symmetry_space_group_name_Hall 'P 2ac 2ab'
_symmetry_space_group_name_H-M 'P 21 21 21'
_atom_type_scat_source International_Tables_for_X-ray_Crystallography_(1974
_cell_angle_alpha 90.00
_cell_angle_beta 90.00
_cell_angle_gamma 90.00
_cell_formula_units_Z 4
_cell_length_a 5.607(2)
_cell_length_b 10.954(3)
_cell_length_c 27.452(15)
_cell_measurement_reflns_used 25
_cell_measurement_temperature 293
_cell_measurement_theta_max 24.6
_cell_measurement_theta_min 11.3
_cell_volume 1686.1(11)
_diffrn_measurement_device 'Nonius CAD4 diffractometer'
_diffrn_measurement_method \q/2\q
_diffrn_radiation_type 'Cu K\a'
_diffrn_radiation_wavelength 1.5418
_diffrn_reflns_av_R_equivalents 0.000
_diffrn_reflns_limit_h_max 6
_diffrn_reflns_limit_h_min 0
_diffrn_reflns_limit_k_max 13
_diffrn_reflns_limit_k_min 0
_diffrn_reflns_limit_l_max 32
_diffrn_reflns_limit_l_min 0
_diffrn_reflns_number 1807
_diffrn_reflns_theta_max 67.76
_diffrn_standards_decay_% 0
_diffrn_standards_interval_time 166
_diffrn_standards_number 3
_exptl_absorpt_coefficient_mu 0.69
_exptl_absorpt_correction_type none
_exptl_crystal_colour colourless
_exptl_crystal_density_diffrn 1.33
_exptl_crystal_density_meas ?
_exptl_crystal_description prism
_exptl_crystal_size_max 0.65
_exptl_crystal_size_mid 0.20
_exptl_crystal_size_min 0.15
_refine_diff_density_max 0.17
_refine_diff_density_min -0.17
_refine_ls_extinction_coef ?
_refine_ls_extinction_method ?
_refine_ls_goodness_of_fit_obs 1.04
_refine_ls_hydrogen_treatment refall
_refine_ls_number_parameters 306
_refine_ls_number_reflns 1676
_refine_ls_R_factor_obs 0.037
_refine_ls_shift/esd_max 0.06
_refine_ls_structure_factor_coef F
_refine_ls_weighting_details 'w = 1/[\s^2^(F) +  0.0023F^2^]'
_refine_ls_weighting_scheme calc
_refine_ls_wR_factor_obs 0.052
_reflns_number_observed 1678
_reflns_number_total 1807
_reflns_observed_criterion refl_observed_if_I_>_3.0_sigma(I)
_cod_depositor_comments
;
The following automatic conversions were performed:

'_refine_ls_weighting_scheme' value 'calc w = 1/[\s^2^(F) +
0.0023F^2^]' was changed to 'calc'. New tag
'_refine_ls_weighting_details' was created. The value of the new tag
was set to 'w = 1/[\s^2^(F) + 0.0023F^2^]'.

Automatic conversion script
Id: cif_fix_values 3143 2015-03-26 13:38:13Z robertas 
;
_cod_database_code 2003179

loop_
_symmetry_equiv_pos_as_xyz
+x,+y,+z
1/2-x,-y,1/2+z
1/2+x,1/2-y,-z
-x,1/2+y,1/2-z

loop_
_atom_site_aniso_label
_atom_site_aniso_U_11
_atom_site_aniso_U_12
_atom_site_aniso_U_13
_atom_site_aniso_U_22
_atom_site_aniso_U_23
_atom_site_aniso_U_33
C1 0.0691(15) 0.0017(12) 0.0144(12) 0.0421(10) 0.0051(9) 0.0519(11)
N2 0.0505(10) 0.0006(9) 0.0043(8) 0.0445(9) -0.0027(7) 0.0437(8)
O3 0.0538(8) 0.0120(7) -0.0088(6) 0.0473(7) -0.0026(5) 0.0343(6)
C3a 0.0452(10) -0.0002(8) -0.0034(8) 0.0362(9) 0.0000(7) 0.0362(8)
C3b 0.0476(11) -0.0009(9) -0.0001(8) 0.0416(10) 0.0000(7) 0.0358(8)
C4 0.0662(16) -0.0137(13) 0.0169(13) 0.0594(13) -0.0072(11) 0.0549(12)
O5 0.0672(12) -0.0261(11) 0.0436(11) 0.0676(11) -0.0297(10) 0.0976(13)
C6 0.0441(11) -0.0003(10) 0.0059(9) 0.0521(11) -0.0107(10) 0.0537(11)
N6a 0.0461(9) -0.0003(8) 0.0006(7) 0.0399(8) -0.0049(7) 0.0425(7)
C7 0.0532(12) 0.0080(9) -0.0016(9) 0.0423(10) 0.0013(9) 0.0497(10)
C7a 0.0527(12) 0.0069(10) -0.0056(9) 0.0422(10) 0.0030(8) 0.0372(9)
C12 0.0579(13) 0.0039(11) -0.0033(9) 0.0487(12) -0.0015(8) 0.0355(9)
C13 0.0447(10) 0.0036(9) -0.0047(8) 0.0451(10) -0.0089(7) 0.0329(8)
C14 0.0524(12) 0.0041(10) 0.0018(9) 0.0499(12) -0.0045(9) 0.0469(11)
C15 0.0727(16) -0.0017(13) -0.0009(12) 0.0483(12) -0.0011(10) 0.0555(12)
C16 0.0760(18) 0.0145(13) -0.0152(14) 0.0455(12) -0.0093(10) 0.0705(14)
C17 0.0548(14) 0.0202(13) -0.0077(14) 0.0653(15) -0.0249(13) 0.0822(16)
C18 0.0481(12) 0.0009(11) 0.0037(10) 0.0591(13) -0.0139(10) 0.0568(11)
O19 0.1061(16) 0.0281(11) 0.0011(11) 0.0494(9) 0.0073(8) 0.0680(10)
C20 0.0403(9) 0.0064(8) 0.0027(8) 0.0338(8) -0.0010(7) 0.0427(8)
C21 0.0481(11) 0.0018(10) 0.0058(9) 0.0468(10) -0.0018(8) 0.0444(9)
C22 0.0480(12) -0.0023(11) -0.0039(11) 0.0568(13) -0.0063(11) 0.0698(14)
C23 0.0712(16) 0.0093(14) -0.0171(13) 0.0640(14) -0.0122(11) 0.0585(12)
C24 0.0790(17) 0.0141(14) 0.0001(11) 0.0666(14) -0.0049(9) 0.0394(10)
C25 0.0599(14) 0.0052(11) 0.0129(10) 0.0465(11) 0.0019(8) 0.0482(10)

loop_
_atom_site_label
_atom_site_fract_x
_atom_site_fract_y
_atom_site_fract_z
_atom_site_U_iso_or_equiv
C1 -0.0821(5) 0.7085(2) 0.1921(1) 0.054(2)
N2 -0.1867(4) 0.8283(2) 0.1820(1) 0.046(2)
O3 -0.1092(3) 0.8494(1) 0.1324(1) 0.045(1)
C3a 0.1328(4) 0.8051(2) 0.1277(1) 0.039(2)
C3b 0.1581(4) 0.7377(2) 0.0793(1) 0.042(2)
C4 0.3916(6) 0.7551(3) 0.0517(1) 0.060(2)
O5 0.4444(4) 0.6401(2) 0.0309(1) 0.077(2)
C6 0.3096(4) 0.5456(2) 0.0546(1) 0.050(2)
N6a 0.1772(3) 0.6085(2) 0.0925(1) 0.043(1)
C7 0.2241(4) 0.5920(2) 0.1411(1) 0.048(2)
C7a 0.1642(4) 0.7094(2) 0.1674(1) 0.044(2)
C12 -0.0813(5) 0.9227(2) 0.2136(1) 0.047(2)
C13 -0.1510(4) 1.0499(2) 0.1990(1) 0.041(2)
C14 0.0023(4) 1.1216(2) 0.1719(1) 0.050(2)
C15 -0.0533(6) 1.2413(2) 0.1601(1) 0.059(2)
C16 -0.2676(6) 1.2906(2) 0.1751(1) 0.064(3)
C17 -0.4231(5) 1.2202(3) 0.2019(1) 0.067(3)
C18 -0.3679(4) 1.1000(3) 0.2142(1) 0.055(2)
O19 0.2974(5) 0.4984(2) 0.1592(1) 0.075(2)
C20 0.1508(4) 0.4826(2) 0.0179(1) 0.039(1)
C21 -0.0563(4) 0.4249(2) 0.0330(1) 0.046(2)
C22 -0.2026(5) 0.3657(2) -0.0004(1) 0.058(2)
C23 -0.1398(6) 0.3644(3) -0.0491(1) 0.065(2)
C24 0.0664(6) 0.4204(3) -0.0644(1) 0.062(2)
C25 0.2134(5) 0.4785(2) -0.0312(1) 0.052(2)
H1x -0.176(8) 0.641(4) 0.176(1) 0.093(1)
H1y -0.080(7) 0.689(3) 0.231(1) 0.073(1)
H3a 0.239(5) 0.880(3) 0.130(1) 0.051(1)
H3b 0.011(6) 0.748(3) 0.059(1) 0.059(1)
H4x 0.371(8) 0.825(3) 0.025(1) 0.080(1)
H4y 0.522(8) 0.773(4) 0.074(1) 0.090(1)
H6 0.424(7) 0.485(3) 0.070(1) 0.068(1)
H7a 0.298(6) 0.727(3) 0.190(1) 0.061(1)
H12x 0.086(6) 0.923(3) 0.213(1) 0.054(1)
H12y -0.129(6) 0.901(3) 0.247(1) 0.062(1)
H14 0.169(6) 1.082(3) 0.163(1) 0.065(1)
H15 0.056(9) 1.294(3) 0.141(1) 0.098(1)
H16 -0.308(7) 1.377(4) 0.168(1) 0.078(1)
H17 -0.582(9) 1.262(4) 0.211(1) 0.102(1)
H18 -0.477(8) 1.056(3) 0.236(1) 0.090(1)
H21 -0.107(6) 0.430(3) 0.069(1) 0.064(1)
H22 -0.349(8) 0.331(4) 0.010(1) 0.089(1)
H23 -0.245(9) 0.316(4) -0.075(1) 0.099(1)
H24 0.126(8) 0.427(3) -0.099(1) 0.086(1)
H25 0.357(6) 0.523(3) -0.041(1) 0.056(1)
